data_4516349
loop_
_publ_author_name
'Patyk, Ewa'
'Podsiad\/lo, Marcin'
'Katrusiak, Andrzej'

_publ_section_title
;
 CH&#x00B7;&#x00B7;&#x00B7;N Bonds and Dynamics in Isostructural
 Pyrimidine Polymorphs
;
_journal_issue 8
_journal_name_full 'Crystal Growth &amp; Design'
_journal_page_first 4039
_journal_paper_doi 10.1021/acs.cgd.5b00657
_journal_volume 15
_journal_year 2015
_chemical_formula_moiety 'C4 H4 N2'
_chemical_formula_sum 'C4 H4 N2'
_chemical_formula_weight 80.09
_chemical_melting_point 293.15
_chemical_name_common pyrimidine
_chemical_name_systematic
; 
pyrimidine phase II
;
_space_group_IT_number 33
_space_group_name_Hall 'P 2c -2n'
_space_group_name_H-M_alt 'P n a 21'
_symmetry_cell_setting orthorhombic
_symmetry_space_group_name_Hall 'P 2c -2n'
_symmetry_space_group_name_H-M 'P n a 21'
_atom_sites_solution_hydrogens geom
_atom_sites_solution_primary direct
_atom_sites_solution_secondary difmap
_audit_creation_method SHELXL-97
_cell_angle_alpha 90.00
_cell_angle_beta 90.00
_cell_angle_gamma 90.00
_cell_formula_units_Z 4
_cell_length_a 11.659(3)
_cell_length_b 9.479(3)
_cell_length_c 3.7704(10)
_cell_measurement_reflns_used 3020
_cell_measurement_temperature 220.0(1)
_cell_measurement_theta_max 28.07
_cell_measurement_theta_min 3.49
_cell_volume 416.7(2)
_computing_cell_refinement 'CrysAlisRED (Oxford Diffraction, 2004)'
_computing_data_collection 'CrysAlisCCD (Oxford Diffraction, 2004)'
_computing_data_reduction 'CrysAlisRED (Oxford Diffraction, 2004)'
_computing_molecular_graphics 'SHELXTL (Sheldrick, 1990)'
_computing_publication_material 'SHELXL--97 (Sheldrick, 1997)'
_computing_structure_refinement 'SHELXL--97 (Sheldrick, 1997)'
_computing_structure_solution 'SHELXS--97 (Sheldrick, 1997)'
_diffrn_ambient_pressure 100
_diffrn_ambient_temperature 220.0(1)
_diffrn_measured_fraction_theta_full 0.910
_diffrn_measured_fraction_theta_max 0.910
_diffrn_measurement_device_type 'KM-4 CCD'
_diffrn_measurement_method \w-scans
_diffrn_radiation_monochromator graphite
_diffrn_radiation_source 'fine-focus sealed tube'
_diffrn_radiation_type MoK\a
_diffrn_radiation_wavelength 0.71073
_diffrn_reflns_av_R_equivalents 0.0607
_diffrn_reflns_av_sigmaI/netI 0.0554
_diffrn_reflns_limit_h_max 14
_diffrn_reflns_limit_h_min -14
_diffrn_reflns_limit_k_max 11
_diffrn_reflns_limit_k_min -11
_diffrn_reflns_limit_l_max 4
_diffrn_reflns_limit_l_min -4
_diffrn_reflns_number 3020
_diffrn_reflns_theta_full 28.07
_diffrn_reflns_theta_max 28.07
_diffrn_reflns_theta_min 3.49
_diffrn_standards_decay_% 0
_diffrn_standards_interval_count 0
_diffrn_standards_number 0
_exptl_absorpt_coefficient_mu 0.084
_exptl_absorpt_correction_T_max 0.983
_exptl_absorpt_correction_T_min 0.983
_exptl_absorpt_correction_type numerical
_exptl_absorpt_process_details
; 
 Correction for absorption was made using XEMP (SHELXTL, 
 Sheldrick (1990)).
;
_exptl_crystal_colour colourless
_exptl_crystal_density_diffrn 1.277
_exptl_crystal_density_method 'not measured'
_exptl_crystal_description irregular
_exptl_crystal_F_000 168
_exptl_crystal_size_max 0.20
_exptl_crystal_size_mid 0.20
_exptl_crystal_size_min 0.20
_refine_diff_density_max 0.138
_refine_diff_density_min -0.132
_refine_diff_density_rms 0.035
_refine_ls_abs_structure_details 'Flack H D (1983), Acta Cryst. A39, 876-881'
_refine_ls_abs_structure_Flack 2(7)
_refine_ls_extinction_coef 0.049(9)
_refine_ls_extinction_expression Fc^*^=kFc[1+0.001xFc^2^\l^3^/sin(2\q)]^-1/4^
_refine_ls_extinction_method SHELXL
_refine_ls_goodness_of_fit_ref 1.006
_refine_ls_hydrogen_treatment constr
_refine_ls_matrix_type full
_refine_ls_number_parameters 56
_refine_ls_number_reflns 877
_refine_ls_number_restraints 1
_refine_ls_restrained_S_all 1.006
_refine_ls_R_factor_all 0.0978
_refine_ls_R_factor_gt 0.0558
_refine_ls_shift/su_max 0.000
_refine_ls_shift/su_mean 0.000
_refine_ls_structure_factor_coef Fsqd
_refine_ls_weighting_details 'calc w=1/[\s^2^(Fo^2^)+(0.0495P)^2^+0.0000P] where P=(Fo^2^+2Fc^2^)/3'
_refine_ls_weighting_scheme calc
_refine_ls_wR_factor_gt 0.1126
_refine_ls_wR_factor_ref 0.1334
_reflns_number_gt 567
_reflns_number_total 877
_reflns_threshold_expression >2sigma(I)
_cod_data_source_file cg5b00657_si_002.cif
_cod_data_source_block phaseII_220K
_cod_original_cell_volume 416.68(19)
_cod_database_code 4516349

loop_
_symmetry_equiv_pos_as_xyz
'x, y, z'
'-x, -y, z+1/2'
'x+1/2, -y+1/2, z'
'-x+1/2, y+1/2, z+1/2'

loop_
_atom_site_label
_atom_site_type_symbol
_atom_site_fract_x
_atom_site_fract_y
_atom_site_fract_z
_atom_site_U_iso_or_equiv
_atom_site_adp_type
_atom_site_occupancy
_atom_site_symmetry_multiplicity
_atom_site_calc_flag
_atom_site_refinement_flags
N1 N 0.1272(2) 0.3972(2) 0.0235(10) 0.0553(8) Uani 1 1 d .
N3 N 0.0118(2) 0.1908(3) 0.0167(8) 0.0576(9) Uani 1 1 d .
C2 C 0.0307(2) 0.3260(3) 0.0743(12) 0.0516(10) Uani 1 1 d .
H2 H -0.0311 0.3776 0.1611 0.062 Uiso 1 1 calc R
C4 C 0.1014(3) 0.1195(3) -0.1056(11) 0.0565(10) Uani 1 1 d .
H4 H 0.0924 0.0240 -0.1546 0.068 Uiso 1 1 calc R
C5 C 0.2067(3) 0.1798(3) -0.1633(9) 0.0523(10) Uani 1 1 d .
H5 H 0.2689 0.1277 -0.2451 0.063 Uiso 1 1 calc R
C6 C 0.2149(3) 0.3210(3) -0.0937(8) 0.0535(11) Uani 1 1 d .
H6 H 0.2850 0.3656 -0.1299 0.064 Uiso 1 1 calc R

loop_
_atom_site_aniso_label
_atom_site_aniso_U_11
_atom_site_aniso_U_22
_atom_site_aniso_U_33
_atom_site_aniso_U_23
_atom_site_aniso_U_13
_atom_site_aniso_U_12
N1 0.0470(14) 0.0411(13) 0.078(2) -0.0055(15) -0.0063(16) -0.0021(12)
N3 0.0449(14) 0.0448(14) 0.083(3) -0.0034(19) 0.0006(15) -0.0037(12)
C2 0.0419(17) 0.0460(18) 0.067(3) -0.009(2) -0.0030(18) 0.0054(14)
C4 0.059(2) 0.0387(16) 0.072(3) -0.0070(16) -0.0070(16) 0.0043(16)
C5 0.0418(17) 0.0532(19) 0.062(2) -0.0081(19) -0.0013(16) 0.0071(15)
C6 0.0392(16) 0.055(2) 0.066(3) -0.003(2) -0.0027(14) -0.0067(14)

loop_
_atom_type_symbol
_atom_type_description
_atom_type_scat_dispersion_real
_atom_type_scat_dispersion_imag
_atom_type_scat_source
C C 0.0033 0.0016 'International Tables Vol C Tables 4.2.6.8 and 6.1.1.4'
H H 0.0000 0.0000 'International Tables Vol C Tables 4.2.6.8 and 6.1.1.4'
N N 0.0061 0.0033 'International Tables Vol C Tables 4.2.6.8 and 6.1.1.4'

loop_
_geom_angle_atom_site_label_1
_geom_angle_atom_site_label_2
_geom_angle_atom_site_label_3
_geom_angle
C2 N1 C6 115.1(3)
C2 N3 C4 114.9(3)
N3 C2 N1 127.8(3)
N3 C4 C5 123.2(3)
C6 C5 C4 116.1(3)
N1 C6 C5 122.8(3)

loop_
_geom_bond_atom_site_label_1
_geom_bond_atom_site_label_2
_geom_bond_distance
N1 C2 1.326(3)
N1 C6 1.328(4)
N3 C2 1.318(3)
N3 C4 1.327(4)
C4 C5 1.372(4)
C5 C6 1.367(4)
